data_1567474
loop_
_publ_author_name
'Bhandary, Subhrajyoti'
'Van Deun, Rik'
'Kaczmarek, Anna Marta'
'Van Hecke, Kristof'

_publ_section_title
;
 Deformation-induced phosphorescence shift in a 2D elastically flexible
 organic single crystal: Role of chalcogen-centered weak interactions
;
_journal_name_full 'Chemical Science'
_journal_paper_doi 10.1039/D2SC03729G
_journal_year 2022
_chemical_formula_moiety 'C12 H8 S'
_chemical_formula_sum 'C12 H8 S'
_chemical_formula_weight 184.24
_space_group_crystal_system monoclinic
_space_group_IT_number 14
_space_group_name_Hall '-P 2yn'
_space_group_name_H-M_alt 'P 1 21/n 1'
_atom_sites_solution_hydrogens geom
_atom_sites_solution_primary dual
_audit_creation_date 2022-04-13
_audit_creation_method
;
Olex2 1.3
(compiled 2020.11.12 svn.r5f609507 for OlexSys, GUI svn.r6408)
;
_audit_update_record
;
2022-04-13 deposited with the CCDC.	2022-08-15 downloaded from the CCDC.
;
_cell_angle_alpha 90
_cell_angle_beta 93.695(5)
_cell_angle_gamma 90
_cell_formula_units_Z 4
_cell_length_a 8.7011(5)
_cell_length_b 6.0075(3)
_cell_length_c 17.1510(9)
_cell_measurement_reflns_used 3938
_cell_measurement_temperature 290(2)
_cell_measurement_theta_max 73.1990
_cell_measurement_theta_min 5.1140
_cell_volume 894.65(8)
_computing_cell_refinement 'CrysAlisPro 1.171.41.93a (Rigaku OD, 2020)'
_computing_data_collection 'CrysAlisPro 1.171.41.93a (Rigaku OD, 2020)'
_computing_data_reduction 'CrysAlisPro 1.171.41.93a (Rigaku OD, 2020)'
_computing_molecular_graphics 'Olex2 1.3 (Dolomanov et al., 2009)'
_computing_publication_material 'Olex2 1.3 (Dolomanov et al., 2009)'
_computing_structure_refinement 'SHELXL 2018/3 (Sheldrick, 2015)'
_computing_structure_solution 'SHELXT 2018/2 (Sheldrick, 2018)'
_diffrn_ambient_temperature 290(2)
_diffrn_detector 'CCD plate'
_diffrn_detector_area_resol_mean 10.4839
_diffrn_detector_type Atlas
_diffrn_measured_fraction_theta_full 0.997
_diffrn_measured_fraction_theta_max 0.997
_diffrn_measurement_details
;
List of Runs (angles in degrees, time in seconds):

  # Type    Start    End  Width  t~exp~   \w     \q     \k     \f   Frames
#--------------------------------------------------------------------------
  1  \w    -70.00  32.00   0.75    8.00    --  -41.41  57.00 120.00  136
  2  \w    -86.00  -6.50   0.75    8.00    --  -41.41 125.00-180.00  106
  3  \w   -114.00 -13.50   0.75    8.00    --  -41.41 -57.00 -30.00  134
  4  \w    -33.00  66.00   0.75    8.00    --   41.41 -38.00-180.00  132
  5  \w     27.00  96.00   0.75    8.00    --   41.41-125.00-180.00   92
  6  \w     24.00 105.00   0.75   22.00    --  106.28 -94.00-180.00  108
  7  \w     33.00 132.00   0.75   22.00    --  106.28 -45.00 150.00  132
  8  \w     97.00 178.00   0.75   22.00    --  106.28 125.00  60.00  108
  9  \w     30.00 135.00   0.75   22.00    --  106.28 -30.00   0.00  140
 10  \w     33.00 111.00   0.75   22.00    --  106.28-125.00  60.00  104
 11  \w     77.00 177.50   0.75   22.00    --  106.28  61.00-120.00  134
 12  \w    103.00 178.00   0.75   22.00    --  106.28  77.00 120.00  100
 13  \w     33.00 111.00   0.75   22.00    --  106.28-125.00   0.00  104
 14  \w     33.00 111.00   0.75   22.00    --  106.28-125.00-180.00  104
 15  \w     24.00 105.00   0.75   22.00    --  106.28 -95.00-106.00  108
 16  \w     80.00 177.50   0.75   22.00    --  106.28  45.00-180.00  130
 17  \w     30.00 138.00   0.75   22.00    --  106.28 -77.00  30.00  144
 18  \w     80.00 177.50   0.75   22.00    --  106.28  45.00   0.00  130
 19  \w   -114.00 -13.50   0.75    8.00    --  -41.41 -57.00-150.00  134
 20  \w    -86.00  -6.50   0.75    8.00    --  -41.41 125.00 -90.00  106
 21  \w     13.00 113.50   0.75    8.00    --   41.41  57.00 150.00  134
 22  \w     13.00 113.50   0.75    8.00    --   41.41  57.00  60.00  134
 23  \w     13.00 113.50   0.75    8.00    --   41.41  57.00 -30.00  134
 24  \w     77.00 177.50   0.75   22.00    --  106.28  61.00 -60.00  134
 25  \w     77.00 177.50   0.75   22.00    --  106.28  61.00  90.00  134
 26  \w     78.00 177.00   0.75   22.00    --  106.28  30.00  90.00  132
 27  \w     77.00 177.50   0.75   22.00    --  106.28  61.00 -90.00  134
 28  \w     77.00 177.50   0.75   22.00    --  106.28  61.00-150.00  134
 29  \w     77.00 177.50   0.75   22.00    --  106.28  61.00  30.00  134
 30  \w     77.00 177.50   0.75   22.00    --  106.28  61.00 -30.00  134
 31  \w     77.00 177.50   0.75   22.00    --  106.28  61.00 150.00  134
 32  \w     77.00 177.50   0.75   22.00    --  106.28  61.00 120.00  134
;
_diffrn_measurement_device 'four-circle diffractometer'
_diffrn_measurement_device_type 'SuperNova, Dual, Cu at home/near, Atlas'
_diffrn_measurement_method '\w scans'
_diffrn_orient_matrix_type 'CrysAlisPro convention (1999,Acta A55,543-557)'
_diffrn_orient_matrix_UB_11 0.1540538000
_diffrn_orient_matrix_UB_12 -0.0586381000
_diffrn_orient_matrix_UB_13 -0.0344895000
_diffrn_orient_matrix_UB_21 -0.0866358000
_diffrn_orient_matrix_UB_22 -0.1439745000
_diffrn_orient_matrix_UB_23 -0.0629087000
_diffrn_orient_matrix_UB_31 -0.0166437000
_diffrn_orient_matrix_UB_32 0.2039306000
_diffrn_orient_matrix_UB_33 -0.0542834000
_diffrn_radiation_monochromator mirror
_diffrn_radiation_probe x-ray
_diffrn_radiation_type 'Cu K\a'
_diffrn_radiation_wavelength 1.54184
_diffrn_reflns_av_R_equivalents 0.1776
_diffrn_reflns_av_unetI/netI 0.0565
_diffrn_reflns_Laue_measured_fraction_full 0.997
_diffrn_reflns_Laue_measured_fraction_max 0.997
_diffrn_reflns_limit_h_max 10
_diffrn_reflns_limit_h_min -10
_diffrn_reflns_limit_k_max 7
_diffrn_reflns_limit_k_min -7
_diffrn_reflns_limit_l_max 19
_diffrn_reflns_limit_l_min -20
_diffrn_reflns_number 8404
_diffrn_reflns_point_group_measured_fraction_full 0.997
_diffrn_reflns_point_group_measured_fraction_max 0.997
_diffrn_reflns_theta_full 67.012
_diffrn_reflns_theta_max 67.012
_diffrn_reflns_theta_min 5.169
_diffrn_source 'micro-focus sealed X-ray tube'
_diffrn_source_type 'SuperNova (Cu) X-ray Source'
_exptl_absorpt_coefficient_mu 2.707
_exptl_absorpt_correction_T_max 1.00000
_exptl_absorpt_correction_T_min 0.33191
_exptl_absorpt_correction_type multi-scan
_exptl_absorpt_process_details
;
CrysAlisPro 1.171.41.93a (Rigaku Oxford Diffraction, 2020)
Empirical absorption correction using spherical harmonics,
implemented in SCALE3 ABSPACK scaling algorithm.
;
_exptl_crystal_colour colourless
_exptl_crystal_colour_primary colourless
_exptl_crystal_density_diffrn 1.368
_exptl_crystal_description needle
_exptl_crystal_F_000 384
_exptl_crystal_size_max 0.3
_exptl_crystal_size_mid 0.08
_exptl_crystal_size_min 0.04
_refine_diff_density_max 0.881
_refine_diff_density_min -1.373
_refine_diff_density_rms 0.158
_refine_ls_extinction_method none
_refine_ls_goodness_of_fit_ref 1.541
_refine_ls_hydrogen_treatment constr
_refine_ls_matrix_type full
_refine_ls_number_parameters 118
_refine_ls_number_reflns 1591
_refine_ls_number_restraints 0
_refine_ls_restrained_S_all 1.541
_refine_ls_R_factor_all 0.1666
_refine_ls_R_factor_gt 0.1433
_refine_ls_shift/su_max 0.001
_refine_ls_shift/su_mean 0.000
_refine_ls_structure_factor_coef Fsqd
_refine_ls_weighting_details 'w=1/[\s^2^(Fo^2^)+(0.2500P)^2^+0.2500P] where P=(Fo^2^+2Fc^2^)/3'
_refine_ls_weighting_scheme calc
_refine_ls_wR_factor_gt 0.4136
_refine_ls_wR_factor_ref 0.4727
_reflns_Friedel_coverage 0.000
_reflns_number_gt 1141
_reflns_number_total 1591
_reflns_threshold_expression 'I > 2\s(I)'
_cod_data_source_file d2sc03729g8.cif
_cod_data_source_block dbs-nat-bent
_cod_database_code 1567474
_shelx_shelxl_version_number 2018/3
_chemical_oxdiff_formula 'C12 H8 S1'
_shelx_space_group_comment
;
The symmetry employed for this shelxl refinement is uniquely defined
by the following loop, which should always be used as a source of
symmetry information in preference to the above space-group names.
They are only intended as comments.
;
_shelx_estimated_absorpt_t_max 0.899
_shelx_estimated_absorpt_t_min 0.497
_reflns_odcompleteness_completeness 100.00
_reflns_odcompleteness_iscentric 1
_reflns_odcompleteness_theta 66.97
_olex2_refinement_description
;
1. Fixed Uiso
 At 1.2 times of:
  All C(H) groups
2.a Aromatic/amide H refined with riding coordinates:
 C5(H5), C3(H3), C11(H11), C10(H10), C8(H8), C4(H4), C9(H9), C2(H2)
;
_olex2_date_sample_data_collection 2022-02-25
_olex2_submission_special_instructions 'No special instructions were received'
_oxdiff_exptl_absorpt_empirical_details
;
Empirical correction (ABSPACK) includes:
- Absorption correction using spherical harmonics
- Frame scaling
;
_oxdiff_exptl_absorpt_empirical_full_max 2.430
_oxdiff_exptl_absorpt_empirical_full_min 0.221

loop_
_space_group_symop_operation_xyz
'x, y, z'
'-x+1/2, y+1/2, -z+1/2'
'-x, -y, -z'
'x-1/2, -y-1/2, z-1/2'

loop_
_atom_site_label
_atom_site_type_symbol
_atom_site_fract_x
_atom_site_fract_y
_atom_site_fract_z
_atom_site_U_iso_or_equiv
_atom_site_adp_type
_atom_site_occupancy
_atom_site_site_symmetry_order
_atom_site_calc_flag
_atom_site_refinement_flags_posn
_atom_site_refinement_flags_adp
_atom_site_refinement_flags_occupancy
_atom_site_disorder_assembly
_atom_site_disorder_group
S1 S 0.5183(2) 0.1672(2) 0.36357(10) 0.0740(10) Uani 1 1 d . . . . .
C1 C 0.5265(8) 0.3516(8) 0.2854(4) 0.0599(17) Uani 1 1 d . . . . .
C6 C 0.4353(8) 0.5404(9) 0.2942(4) 0.0623(18) Uani 1 1 d . . . . .
C12 C 0.3922(8) 0.3443(8) 0.4113(4) 0.0624(18) Uani 1 1 d . . . . .
C7 C 0.3591(7) 0.5375(9) 0.3667(4) 0.0631(18) Uani 1 1 d . . . . .
C5 C 0.4276(9) 0.6994(10) 0.2355(4) 0.0679(19) Uani 1 1 d . . . . .
H5 H 0.368793 0.827101 0.240790 0.081 Uiso 1 1 calc R U . . .
C3 C 0.5966(8) 0.4806(12) 0.1625(4) 0.075(2) Uani 1 1 d . . . . .
H3 H 0.650957 0.461690 0.118046 0.090 Uiso 1 1 calc R U . . .
C11 C 0.3317(10) 0.3090(11) 0.4825(5) 0.078(2) Uani 1 1 d . . . . .
H11 H 0.357450 0.182463 0.511739 0.094 Uiso 1 1 calc R U . . .
C10 C 0.2332(10) 0.4635(12) 0.5092(4) 0.078(2) Uani 1 1 d . . . . .
H10 H 0.189402 0.439402 0.556545 0.094 Uiso 1 1 calc R U . . .
C8 C 0.2570(9) 0.6926(10) 0.3958(5) 0.075(2) Uani 1 1 d . . . . .
H8 H 0.229798 0.819596 0.367164 0.090 Uiso 1 1 calc R U . . .
C4 C 0.5068(10) 0.6686(10) 0.1695(5) 0.080(2) Uani 1 1 d . . . . .
H4 H 0.499975 0.773924 0.129705 0.095 Uiso 1 1 calc R U . . .
C9 C 0.1969(10) 0.6556(11) 0.4675(5) 0.080(2) Uani 1 1 d . . . . .
H9 H 0.131763 0.760607 0.487673 0.096 Uiso 1 1 calc R U . . .
C2 C 0.6071(10) 0.3207(10) 0.2203(5) 0.076(2) Uani 1 1 d . . . . .
H2 H 0.667665 0.194617 0.215153 0.092 Uiso 1 1 calc R U . . .

loop_
_atom_site_aniso_label
_atom_site_aniso_U_11
_atom_site_aniso_U_22
_atom_site_aniso_U_33
_atom_site_aniso_U_23
_atom_site_aniso_U_13
_atom_site_aniso_U_12
S1 0.0998(17) 0.0437(13) 0.0756(16) 0.0075(6) -0.0174(11) 0.0122(6)
C1 0.088(4) 0.038(3) 0.051(3) -0.001(2) -0.017(3) -0.003(2)
C6 0.080(4) 0.040(3) 0.063(4) 0.003(2) -0.028(3) -0.006(2)
C12 0.079(4) 0.038(3) 0.067(4) 0.001(2) -0.022(3) 0.001(2)
C7 0.077(4) 0.041(3) 0.067(4) 0.002(2) -0.031(3) -0.004(2)
C5 0.089(4) 0.043(3) 0.068(4) 0.002(3) -0.024(3) 0.000(3)
C3 0.086(4) 0.075(4) 0.063(4) -0.008(3) -0.007(3) -0.009(3)
C11 0.109(6) 0.054(3) 0.067(4) 0.009(3) -0.023(4) -0.004(3)
C10 0.103(5) 0.070(4) 0.060(4) -0.002(3) -0.007(3) -0.002(4)
C8 0.084(4) 0.046(3) 0.090(5) 0.003(3) -0.034(4) 0.000(3)
C4 0.109(6) 0.052(4) 0.072(5) 0.007(3) -0.034(4) -0.010(3)
C9 0.099(6) 0.064(4) 0.074(5) -0.005(3) -0.016(4) 0.000(3)
C2 0.093(5) 0.050(4) 0.082(5) -0.002(3) -0.029(4) 0.003(3)

loop_
_atom_type_symbol
_atom_type_description
_atom_type_scat_dispersion_real
_atom_type_scat_dispersion_imag
_atom_type_scat_source
C C 0.0181 0.0091 'International Tables Vol C Tables 4.2.6.8 and 6.1.1.4'
H H 0.0000 0.0000 'International Tables Vol C Tables 4.2.6.8 and 6.1.1.4'
S S 0.3331 0.5567 'International Tables Vol C Tables 4.2.6.8 and 6.1.1.4'

loop_
_geom_angle_atom_site_label_1
_geom_angle_atom_site_label_2
_geom_angle_atom_site_label_3
_geom_angle
_geom_angle_site_symmetry_1
_geom_angle_site_symmetry_3
_geom_angle_publ_flag
C1 S1 C12 91.7(3) . . ?
C6 C1 S1 112.4(5) . . ?
C2 C1 S1 126.1(5) . . ?
C2 C1 C6 121.5(6) . . ?
C1 C6 C7 112.2(5) . . ?
C5 C6 C1 118.8(7) . . ?
C5 C6 C7 129.0(6) . . ?
C7 C12 S1 110.9(6) . . ?
C11 C12 S1 127.0(5) . . ?
C11 C12 C7 122.1(6) . . ?
C12 C7 C6 112.8(6) . . ?
C8 C7 C6 129.4(5) . . ?
C8 C7 C12 117.8(7) . . ?
C6 C5 H5 119.9 . . ?
C4 C5 C6 120.1(6) . . ?
C4 C5 H5 119.9 . . ?
C4 C3 H3 119.4 . . ?
C2 C3 H3 119.4 . . ?
C2 C3 C4 121.2(8) . . ?
C12 C11 H11 120.7 . . ?
C10 C11 C12 118.5(6) . . ?
C10 C11 H11 120.7 . . ?
C11 C10 H10 119.3 . . ?
C11 C10 C9 121.4(8) . . ?
C9 C10 H10 119.3 . . ?
C7 C8 H8 120.2 . . ?
C9 C8 C7 119.6(6) . . ?
C9 C8 H8 120.2 . . ?
C5 C4 C3 119.8(6) . . ?
C5 C4 H4 120.1 . . ?
C3 C4 H4 120.1 . . ?
C10 C9 H9 119.8 . . ?
C8 C9 C10 120.4(8) . . ?
C8 C9 H9 119.8 . . ?
C1 C2 C3 118.6(6) . . ?
C1 C2 H2 120.7 . . ?
C3 C2 H2 120.7 . . ?

loop_
_geom_bond_atom_site_label_1
_geom_bond_atom_site_label_2
_geom_bond_distance
_geom_bond_site_symmetry_2
_geom_bond_publ_flag
S1 C1 1.744(6) . ?
S1 C12 1.767(7) . ?
C1 C6 1.398(8) . ?
C1 C2 1.370(11) . ?
C6 C7 1.446(10) . ?
C6 C5 1.386(9) . ?
C12 C7 1.409(8) . ?
C12 C11 1.378(11) . ?
C7 C8 1.401(10) . ?
C5 H5 0.9300 . ?
C5 C4 1.375(12) . ?
C3 H3 0.9300 . ?
C3 C4 1.383(10) . ?
C3 C2 1.379(10) . ?
C11 H11 0.9300 . ?
C11 C10 1.362(11) . ?
C10 H10 0.9300 . ?
C10 C9 1.384(10) . ?
C8 H8 0.9300 . ?
C8 C9 1.384(12) . ?
C4 H4 0.9300 . ?
C9 H9 0.9300 . ?
C2 H2 0.9300 . ?

loop_
_geom_torsion_atom_site_label_1
_geom_torsion_atom_site_label_2
_geom_torsion_atom_site_label_3
_geom_torsion_atom_site_label_4
_geom_torsion
_geom_torsion_site_symmetry_1
_geom_torsion_site_symmetry_2
_geom_torsion_site_symmetry_3
_geom_torsion_site_symmetry_4
_geom_torsion_publ_flag
S1 C1 C6 C7 1.1(6) . . . . ?
S1 C1 C6 C5 -178.5(4) . . . . ?
S1 C1 C2 C3 177.7(5) . . . . ?
S1 C12 C7 C6 0.3(6) . . . . ?
S1 C12 C7 C8 178.4(4) . . . . ?
S1 C12 C11 C10 -178.7(5) . . . . ?
C1 S1 C12 C7 0.3(5) . . . . ?
C1 S1 C12 C11 -179.2(6) . . . . ?
C1 C6 C7 C12 -0.9(7) . . . . ?
C1 C6 C7 C8 -178.7(6) . . . . ?
C1 C6 C5 C4 1.1(9) . . . . ?
C6 C1 C2 C3 -0.1(10) . . . . ?
C6 C7 C8 C9 179.8(6) . . . . ?
C6 C5 C4 C3 -1.3(10) . . . . ?
C12 S1 C1 C6 -0.8(5) . . . . ?
C12 S1 C1 C2 -178.8(6) . . . . ?
C12 C7 C8 C9 2.2(9) . . . . ?
C12 C11 C10 C9 -1.8(11) . . . . ?
C7 C6 C5 C4 -178.5(6) . . . . ?
C7 C12 C11 C10 2.0(10) . . . . ?
C7 C8 C9 C10 -2.1(10) . . . . ?
C5 C6 C7 C12 178.6(6) . . . . ?
C5 C6 C7 C8 0.9(10) . . . . ?
C11 C12 C7 C6 179.8(6) . . . . ?
C11 C12 C7 C8 -2.2(9) . . . . ?
C11 C10 C9 C8 1.9(11) . . . . ?
C4 C3 C2 C1 -0.1(11) . . . . ?
C2 C1 C6 C7 179.3(6) . . . . ?
C2 C1 C6 C5 -0.3(9) . . . . ?
C2 C3 C4 C5 0.8(10) . . . . ?
